data_4324449
loop_
_publ_author_name
'Ming Fang'
'Jefferson E. Bates'
'Sara E. Lorenz'
'David S. Lee'
'Daniel B. Rego'
'Joseph W. Ziller'
'Filipp Furche'
'William J. Evans'

_publ_section_title
;
 (N2)3- Radical Chemistry via Trivalent Lanthanide Salt/Alkali Metal
 Reduction of Dinitrogen: New Syntheses and Examples of (N2)2- and (N2)3-
 Complexes and Density Functional Theory Comparisons of Closed Shell Sc3+,
 Y3+, and Lu3+ versus 4f9 Dy3+
;
_journal_name_full 'Inorganic Chemistry'
_journal_page_first 1459
_journal_page_last 1469
_journal_paper_doi 10.1021/ic102016k
_journal_volume 50
_journal_year 2011
_chemical_formula_sum 'C56 H136 Er2 N6 Na O8 Si8'
_chemical_formula_weight 1603.94
_chemical_name_systematic
; 
 ? 
;
_space_group_IT_number 14
_symmetry_cell_setting monoclinic
_symmetry_space_group_name_Hall '-P 2ybc'
_symmetry_space_group_name_H-M 'P 1 21/c 1'
_atom_sites_solution_hydrogens geom
_atom_sites_solution_primary direct
_atom_sites_solution_secondary difmap
_audit_creation_method SHELXTL
_cell_angle_alpha 90.00
_cell_angle_beta 92.120(2)
_cell_angle_gamma 90.00
_cell_formula_units_Z 2
_cell_length_a 12.834(2)
_cell_length_b 19.587(3)
_cell_length_c 16.106(3)
_cell_measurement_temperature 163(2)
_cell_volume 4045.9(12)
_computing_cell_refinement 'Bruker SMART/SAINT'
_computing_data_collection 'Bruker SMART'
_computing_data_reduction 'Bruker SAINT'
_computing_molecular_graphics 'Bruker SHELXTL'
_computing_publication_material 'Bruker SHELXTL'
_computing_structure_refinement 'Bruker SHELXTL'
_computing_structure_solution 'Bruker SHELXTL'
_diffrn_ambient_temperature 163(2)
_diffrn_measured_fraction_theta_full 0.971
_diffrn_measured_fraction_theta_max 0.971
_diffrn_measurement_device_type 'CCD area detector'
_diffrn_measurement_method 'omega scans'
_diffrn_radiation_monochromator graphite
_diffrn_radiation_source 'sealed tube'
_diffrn_radiation_type MoK\a
_diffrn_radiation_wavelength 0.71073
_diffrn_reflns_av_R_equivalents 0.0228
_diffrn_reflns_av_sigmaI/netI 0.0180
_diffrn_reflns_limit_h_max 17
_diffrn_reflns_limit_h_min -16
_diffrn_reflns_limit_k_max 25
_diffrn_reflns_limit_k_min -25
_diffrn_reflns_limit_l_max 21
_diffrn_reflns_limit_l_min -21
_diffrn_reflns_number 41476
_diffrn_reflns_theta_full 28.29
_diffrn_reflns_theta_max 28.29
_diffrn_reflns_theta_min 1.59
_diffrn_standards_decay_% '< 1.0'
_diffrn_standards_interval_count 'initial 50 frames recollected'
_diffrn_standards_number '50 frames'
_exptl_absorpt_coefficient_mu 2.229
_exptl_absorpt_correction_T_max 0.5544
_exptl_absorpt_correction_T_min 0.4846
_exptl_absorpt_correction_type multi-scan
_exptl_absorpt_process_details 'Bruker SADABS'
_exptl_crystal_colour orange
_exptl_crystal_density_diffrn 1.317
_exptl_crystal_density_meas ?
_exptl_crystal_description irregular
_exptl_crystal_F_000 1674
_exptl_crystal_size_max 0.38
_exptl_crystal_size_mid 0.33
_exptl_crystal_size_min 0.30
_refine_diff_density_max 1.355
_refine_diff_density_min -0.885
_refine_diff_density_rms 0.086
_refine_ls_extinction_method none
_refine_ls_goodness_of_fit_ref 1.099
_refine_ls_hydrogen_treatment constr
_refine_ls_matrix_type full
_refine_ls_number_parameters 367
_refine_ls_number_reflns 9756
_refine_ls_number_restraints 0
_refine_ls_restrained_S_all 1.099
_refine_ls_R_factor_all 0.0289
_refine_ls_R_factor_gt 0.0225
_refine_ls_shift/su_max 0.001
_refine_ls_shift/su_mean 0.000
_refine_ls_structure_factor_coef Fsqd
_refine_ls_weighting_details 'calc w=1/[\s^2^(Fo^2^)+(0.0292P)^2^+4.0659P] where P=(Fo^2^+2Fc^2^)/3'
_refine_ls_weighting_scheme calc
_refine_ls_wR_factor_gt 0.0571
_refine_ls_wR_factor_ref 0.0614
_reflns_number_gt 8635
_reflns_number_total 9756
_reflns_threshold_expression >2sigma(I)
_cod_data_source_file ic102016k_si_002_3.cif
_cod_data_source_block dbr7
_cod_depositor_comments
;
The following automatic conversions were performed:

'_exptl_crystal_density_meas' value 'n/a' was changed to '?' - the
value is perceived as not measured.

Automatic conversion script
Id: cif_fix_values 3008 2015-01-20 13:52:24Z robertas 
;
_cod_original_cell_volume 4046.1(11)
_cod_database_code 4324449

loop_
_symmetry_equiv_pos_as_xyz
'x, y, z'
'-x, y+1/2, -z+1/2'
'-x, -y, -z'
'x, -y-1/2, z-1/2'

loop_
_atom_site_label
_atom_site_type_symbol
_atom_site_fract_x
_atom_site_fract_y
_atom_site_fract_z
_atom_site_U_iso_or_equiv
_atom_site_adp_type
_atom_site_occupancy
_atom_site_symmetry_multiplicity
_atom_site_calc_flag
_atom_site_refinement_flags
Er1 Er 0.050001(7) 0.095599(5) 0.462499(6) 0.01580(4) Uani 1 1 d .
Si1 Si -0.20403(4) 0.15303(3) 0.46451(4) 0.01878(12) Uani 1 1 d .
Si2 Si -0.04967(5) 0.25816(3) 0.41578(4) 0.02112(12) Uani 1 1 d .
Si3 Si 0.32715(5) 0.12071(3) 0.46986(4) 0.02228(13) Uani 1 1 d .
Si4 Si 0.20390(5) 0.15456(3) 0.61760(4) 0.02052(12) Uani 1 1 d .
O1 O 0.06592(15) 0.07902(10) 0.31520(11) 0.0318(4) Uani 1 1 d .
N1 N -0.07997(13) 0.17646(9) 0.44067(11) 0.0178(3) Uani 1 1 d .
N2 N 0.21125(14) 0.12618(10) 0.51797(11) 0.0194(4) Uani 1 1 d .
N3 N -0.01431(14) 0.01436(10) 0.53783(11) 0.0199(4) Uani 1 1 d .
C1 C -0.2208(2) 0.14391(16) 0.57887(16) 0.0344(6) Uani 1 1 d .
H1A H -0.1685 0.1120 0.6020 0.052 Uiso 1 1 calc R
H1B H -0.2908 0.1264 0.5888 0.052 Uiso 1 1 calc R
H1C H -0.2117 0.1885 0.6057 0.052 Uiso 1 1 calc R
C2 C -0.2413(2) 0.07034(13) 0.41331(19) 0.0336(6) Uani 1 1 d .
H2A H -0.1898 0.0353 0.4290 0.050 Uiso 1 1 calc R
H2B H -0.2435 0.0762 0.3528 0.050 Uiso 1 1 calc R
H2C H -0.3102 0.0562 0.4313 0.050 Uiso 1 1 calc R
C3 C -0.30892(18) 0.21518(13) 0.42924(17) 0.0290(5) Uani 1 1 d .
H3A H -0.3053 0.2226 0.3693 0.044 Uiso 1 1 calc R
H3B H -0.2985 0.2587 0.4585 0.044 Uiso 1 1 calc R
H3C H -0.3774 0.1965 0.4417 0.044 Uiso 1 1 calc R
C4 C 0.09392(18) 0.26543(13) 0.39695(18) 0.0304(5) Uani 1 1 d .
H4A H 0.1126 0.2332 0.3534 0.046 Uiso 1 1 calc R
H4B H 0.1339 0.2548 0.4483 0.046 Uiso 1 1 calc R
H4C H 0.1099 0.3120 0.3794 0.046 Uiso 1 1 calc R
C5 C -0.1177(2) 0.29262(15) 0.31887(18) 0.0347(6) Uani 1 1 d .
H5A H -0.1059 0.2618 0.2723 0.052 Uiso 1 1 calc R
H5B H -0.0900 0.3379 0.3064 0.052 Uiso 1 1 calc R
H5C H -0.1927 0.2961 0.3276 0.052 Uiso 1 1 calc R
C6 C -0.0783(2) 0.32167(13) 0.49994(19) 0.0342(6) Uani 1 1 d .
H6A H -0.0448 0.3067 0.5525 0.051 Uiso 1 1 calc R
H6B H -0.1539 0.3247 0.5062 0.051 Uiso 1 1 calc R
H6C H -0.0512 0.3666 0.4849 0.051 Uiso 1 1 calc R
C7 C 0.3203(2) 0.05851(17) 0.38170(19) 0.0425(7) Uani 1 1 d .
H7A H 0.2624 0.0708 0.3432 0.064 Uiso 1 1 calc R
H7B H 0.3092 0.0124 0.4033 0.064 Uiso 1 1 calc R
H7C H 0.3858 0.0597 0.3523 0.064 Uiso 1 1 calc R
C8 C 0.44029(19) 0.09282(15) 0.53939(19) 0.0364(6) Uani 1 1 d .
H8A H 0.4236 0.0492 0.5656 0.055 Uiso 1 1 calc R
H8B H 0.4538 0.1274 0.5825 0.055 Uiso 1 1 calc R
H8C H 0.5024 0.0874 0.5064 0.055 Uiso 1 1 calc R
C9 C 0.3688(2) 0.20417(14) 0.42349(18) 0.0337(6) Uani 1 1 d .
H9A H 0.3129 0.2216 0.3862 0.051 Uiso 1 1 calc R
H9B H 0.4319 0.1971 0.3921 0.051 Uiso 1 1 calc R
H9C H 0.3833 0.2373 0.4680 0.051 Uiso 1 1 calc R
C10 C 0.2753(2) 0.23708(14) 0.63927(18) 0.0363(6) Uani 1 1 d .
H10A H 0.3130 0.2341 0.6932 0.055 Uiso 1 1 calc R
H10B H 0.2250 0.2747 0.6404 0.055 Uiso 1 1 calc R
H10C H 0.3249 0.2454 0.5956 0.055 Uiso 1 1 calc R
C11 C 0.0639(2) 0.17096(15) 0.64106(16) 0.0332(6) Uani 1 1 d .
H11A H 0.0603 0.1940 0.6949 0.050 Uiso 1 1 calc R
H11B H 0.0263 0.1275 0.6430 0.050 Uiso 1 1 calc R
H11C H 0.0320 0.2000 0.5976 0.050 Uiso 1 1 calc R
C12 C 0.2532(2) 0.09338(14) 0.69974(17) 0.0337(6) Uani 1 1 d .
H12A H 0.2971 0.1179 0.7409 0.051 Uiso 1 1 calc R
H12B H 0.2943 0.0575 0.6740 0.051 Uiso 1 1 calc R
H12C H 0.1940 0.0728 0.7272 0.051 Uiso 1 1 calc R
C13 C 0.0833(3) 0.01197(15) 0.28032(17) 0.0402(7) Uani 1 1 d .
H13A H 0.0812 -0.0234 0.3241 0.048 Uiso 1 1 calc R
H13B H 0.1521 0.0100 0.2545 0.048 Uiso 1 1 calc R
C14 C -0.0025(3) 0.00070(17) 0.2163(3) 0.0548(9) Uani 1 1 d .
H14A H -0.0537 -0.0326 0.2366 0.066 Uiso 1 1 calc R
H14B H 0.0260 -0.0170 0.1642 0.066 Uiso 1 1 calc R
C15 C -0.0530(3) 0.06883(17) 0.2016(2) 0.0453(7) Uani 1 1 d .
H15A H -0.1250 0.0689 0.2217 0.054 Uiso 1 1 calc R
H15B H -0.0552 0.0804 0.1418 0.054 Uiso 1 1 calc R
C16 C 0.0147(3) 0.11889(15) 0.25052(16) 0.0363(6) Uani 1 1 d .
H16A H 0.0665 0.1402 0.2145 0.044 Uiso 1 1 calc R
H16B H -0.0283 0.1553 0.2746 0.044 Uiso 1 1 calc R
Na1 Na 0.5000 0.5000 0.5000 0.0177(2) Uani 1 2 d S
O2 O 0.33021(13) 0.45891(9) 0.48184(12) 0.0302(4) Uani 1 1 d .
O3 O 0.46061(17) 0.58646(9) 0.39951(11) 0.0341(4) Uani 1 1 d .
O4 O 0.44295(14) 0.57454(9) 0.60375(11) 0.0287(4) Uani 1 1 d .
C17 C 0.2921(2) 0.39644(14) 0.5153(2) 0.0428(8) Uani 1 1 d .
H17A H 0.3396 0.3795 0.5606 0.051 Uiso 1 1 calc R
H17B H 0.2855 0.3610 0.4717 0.051 Uiso 1 1 calc R
C18 C 0.1868(2) 0.41405(15) 0.5481(2) 0.0396(7) Uani 1 1 d .
H18A H 0.1394 0.3742 0.5454 0.048 Uiso 1 1 calc R
H18B H 0.1932 0.4305 0.6062 0.048 Uiso 1 1 calc R
C19 C 0.1491(2) 0.46976(19) 0.4905(3) 0.0617(11) Uani 1 1 d .
H19A H 0.1201 0.5081 0.5225 0.074 Uiso 1 1 calc R
H19B H 0.0940 0.4523 0.4514 0.074 Uiso 1 1 calc R
C20 C 0.2420(2) 0.49298(17) 0.4442(2) 0.0397(7) Uani 1 1 d .
H20A H 0.2339 0.4806 0.3847 0.048 Uiso 1 1 calc R
H20B H 0.2504 0.5431 0.4486 0.048 Uiso 1 1 calc R
C21 C 0.4675(4) 0.57759(19) 0.31168(19) 0.0605(11) Uani 1 1 d .
H21A H 0.4149 0.5441 0.2910 0.073 Uiso 1 1 calc R
H21B H 0.5376 0.5606 0.2983 0.073 Uiso 1 1 calc R
C22 C 0.4482(3) 0.6451(2) 0.2724(2) 0.0600(10) Uani 1 1 d .
H22A H 0.4148 0.6404 0.2163 0.072 Uiso 1 1 calc R
H22B H 0.5135 0.6716 0.2686 0.072 Uiso 1 1 calc R
C23 C 0.3757(3) 0.6771(2) 0.3324(3) 0.0682(12) Uani 1 1 d .
H23A H 0.3782 0.7276 0.3291 0.082 Uiso 1 1 calc R
H23B H 0.3030 0.6617 0.3214 0.082 Uiso 1 1 calc R
C24 C 0.4171(2) 0.65223(14) 0.41510(19) 0.0385(6) Uani 1 1 d .
H24A H 0.4713 0.6836 0.4382 0.046 Uiso 1 1 calc R
H24B H 0.3604 0.6488 0.4549 0.046 Uiso 1 1 calc R
C25 C 0.5121(3) 0.62328(17) 0.64246(19) 0.0433(7) Uani 1 1 d .
H25A H 0.5293 0.6597 0.6026 0.052 Uiso 1 1 calc R
H25B H 0.5777 0.6008 0.6619 0.052 Uiso 1 1 calc R
C26 C 0.4563(3) 0.65312(15) 0.71525(18) 0.0447(8) Uani 1 1 d .
H26A H 0.5051 0.6610 0.7633 0.054 Uiso 1 1 calc R
H26B H 0.4215 0.6967 0.6999 0.054 Uiso 1 1 calc R
C27 C 0.3777(3) 0.59868(18) 0.7343(2) 0.0530(9) Uani 1 1 d .
H27A H 0.4088 0.5629 0.7709 0.064 Uiso 1 1 calc R
H27B H 0.3161 0.6183 0.7608 0.064 Uiso 1 1 calc R
C28 C 0.3494(2) 0.57079(17) 0.64926(19) 0.0410(7) Uani 1 1 d .
H28A H 0.3251 0.5230 0.6531 0.049 Uiso 1 1 calc R
H28B H 0.2934 0.5985 0.6219 0.049 Uiso 1 1 calc R

loop_
_atom_site_aniso_label
_atom_site_aniso_U_11
_atom_site_aniso_U_22
_atom_site_aniso_U_33
_atom_site_aniso_U_23
_atom_site_aniso_U_13
_atom_site_aniso_U_12
Er1 0.01066(5) 0.01754(5) 0.01915(5) -0.00081(3) -0.00010(3) 0.00057(3)
Si1 0.0121(2) 0.0202(3) 0.0239(3) 0.0010(2) -0.0001(2) 0.0000(2)
Si2 0.0154(3) 0.0181(3) 0.0301(3) 0.0021(2) 0.0036(2) 0.0010(2)
Si3 0.0132(3) 0.0246(3) 0.0292(3) -0.0010(3) 0.0033(2) -0.0013(2)
Si4 0.0173(3) 0.0228(3) 0.0212(3) -0.0013(2) -0.0018(2) -0.0026(2)
O1 0.0396(10) 0.0348(10) 0.0209(8) -0.0015(7) 0.0013(7) 0.0117(8)
N1 0.0132(8) 0.0192(9) 0.0211(9) 0.0002(7) 0.0011(7) 0.0010(7)
N2 0.0131(8) 0.0233(9) 0.0219(9) -0.0003(7) -0.0004(7) -0.0018(7)
N3 0.0163(8) 0.0225(9) 0.0209(9) -0.0036(7) 0.0016(7) 0.0009(7)
C1 0.0212(11) 0.0527(17) 0.0297(13) 0.0072(12) 0.0056(10) -0.0017(11)
C2 0.0226(12) 0.0242(12) 0.0534(17) -0.0036(11) -0.0071(11) -0.0022(10)
C3 0.0158(10) 0.0278(12) 0.0432(15) 0.0008(11) -0.0028(10) 0.0027(9)
C4 0.0189(11) 0.0284(12) 0.0443(15) 0.0049(11) 0.0061(10) -0.0035(9)
C5 0.0270(12) 0.0357(14) 0.0418(15) 0.0158(12) 0.0068(11) 0.0077(11)
C6 0.0273(12) 0.0239(12) 0.0515(17) -0.0102(11) 0.0038(12) 0.0004(10)
C7 0.0349(15) 0.0491(18) 0.0446(17) -0.0171(14) 0.0150(13) -0.0057(13)
C8 0.0171(12) 0.0418(16) 0.0501(18) 0.0043(12) 0.0005(11) 0.0039(10)
C9 0.0211(11) 0.0351(14) 0.0455(15) 0.0091(12) 0.0099(11) -0.0020(10)
C10 0.0424(15) 0.0286(13) 0.0377(15) -0.0051(11) -0.0041(12) -0.0100(11)
C11 0.0256(12) 0.0490(16) 0.0252(12) -0.0081(11) 0.0033(10) 0.0022(11)
C12 0.0404(15) 0.0350(14) 0.0252(12) 0.0033(10) -0.0034(11) 0.0011(11)
C13 0.0567(18) 0.0400(15) 0.0242(13) -0.0043(11) 0.0045(12) 0.0204(14)
C14 0.0465(18) 0.0360(17) 0.081(3) -0.0026(16) -0.0156(18) -0.0063(14)
C15 0.0519(19) 0.0466(18) 0.0365(16) 0.0037(13) -0.0112(14) 0.0045(15)
C16 0.0556(18) 0.0322(14) 0.0212(12) 0.0054(10) 0.0009(12) 0.0071(13)
Na1 0.0150(5) 0.0192(6) 0.0191(6) 0.0002(5) 0.0016(4) 0.0000(4)
O2 0.0158(8) 0.0271(9) 0.0476(11) 0.0044(8) 0.0001(7) -0.0028(7)
O3 0.0491(12) 0.0283(9) 0.0252(9) 0.0063(7) 0.0031(8) 0.0125(8)
O4 0.0300(9) 0.0312(9) 0.0255(9) -0.0092(7) 0.0084(7) -0.0040(7)
C17 0.0197(12) 0.0295(14) 0.079(2) 0.0114(14) 0.0039(13) -0.0032(10)
C18 0.0250(13) 0.0398(15) 0.0543(18) 0.0031(13) 0.0064(12) -0.0072(11)
C19 0.0222(14) 0.054(2) 0.109(3) 0.033(2) 0.0099(17) 0.0079(13)
C20 0.0235(12) 0.0486(17) 0.0465(17) 0.0116(13) -0.0049(11) 0.0015(12)
C21 0.109(3) 0.0470(19) 0.0262(15) 0.0050(13) 0.0074(18) 0.022(2)
C22 0.083(3) 0.058(2) 0.0387(17) 0.0195(16) 0.0019(18) 0.014(2)
C23 0.075(3) 0.062(2) 0.068(2) 0.029(2) 0.006(2) 0.036(2)
C24 0.0468(16) 0.0276(13) 0.0414(15) 0.0013(12) 0.0061(13) 0.0086(12)
C25 0.0488(18) 0.0447(17) 0.0363(15) -0.0140(13) 0.0011(13) -0.0145(14)
C26 0.068(2) 0.0342(15) 0.0305(14) -0.0125(12) -0.0164(14) 0.0193(14)
C27 0.072(2) 0.060(2) 0.0285(15) -0.0020(14) 0.0185(16) 0.0214(17)
C28 0.0338(14) 0.0476(17) 0.0425(16) -0.0097(13) 0.0151(12) 0.0004(13)

loop_
_atom_type_symbol
_atom_type_description
_atom_type_scat_dispersion_real
_atom_type_scat_dispersion_imag
_atom_type_scat_source
C C 0.0033 0.0016 'International Tables Vol C Tables 4.2.6.8 and 6.1.1.4'
H H 0.0000 0.0000 'International Tables Vol C Tables 4.2.6.8 and 6.1.1.4'
N N 0.0061 0.0033 'International Tables Vol C Tables 4.2.6.8 and 6.1.1.4'
O O 0.0106 0.0060 'International Tables Vol C Tables 4.2.6.8 and 6.1.1.4'
Na Na 0.0362 0.0249 'International Tables Vol C Tables 4.2.6.8 and 6.1.1.4'
Si Si 0.0817 0.0704 'International Tables Vol C Tables 4.2.6.8 and 6.1.1.4'
Er Er -0.2586 4.9576 'International Tables Vol C Tables 4.2.6.8 and 6.1.1.4'

loop_
_geom_angle_atom_site_label_1
_geom_angle_atom_site_label_2
_geom_angle_atom_site_label_3
_geom_angle
_geom_angle_site_symmetry_1
_geom_angle_site_symmetry_3
N3 Er1 N3 37.34(9) . 3_556
N3 Er1 N2 109.09(7) . .
N3 Er1 N2 116.06(7) 3_556 .
N3 Er1 N1 107.33(7) . .
N3 Er1 N1 121.30(7) 3_556 .
N2 Er1 N1 120.83(7) . .
N3 Er1 O1 119.78(7) . .
N3 Er1 O1 83.74(7) 3_556 .
N2 Er1 O1 108.01(7) . .
N1 Er1 O1 91.69(6) . .
N1 Si1 C1 112.80(10) . .
N1 Si1 C2 110.94(11) . .
C1 Si1 C2 108.32(14) . .
N1 Si1 C3 114.71(10) . .
C1 Si1 C3 104.57(12) . .
C2 Si1 C3 104.93(12) . .
N1 Si2 C4 110.06(10) . .
N1 Si2 C5 115.44(12) . .
C4 Si2 C5 105.41(12) . .
N1 Si2 C6 113.54(11) . .
C4 Si2 C6 106.49(12) . .
C5 Si2 C6 105.20(13) . .
N2 Si3 C7 111.63(11) . .
N2 Si3 C8 114.49(11) . .
C7 Si3 C8 106.03(14) . .
N2 Si3 C9 113.00(11) . .
C7 Si3 C9 105.69(14) . .
C8 Si3 C9 105.30(13) . .
N2 Si4 C11 109.40(10) . .
N2 Si4 C12 115.23(11) . .
C11 Si4 C12 105.52(13) . .
N2 Si4 C10 114.26(11) . .
C11 Si4 C10 106.16(13) . .
C12 Si4 C10 105.55(13) . .
N2 Si4 Er1 39.93(6) . .
C11 Si4 Er1 70.43(8) . .
C12 Si4 Er1 118.81(9) . .
C10 Si4 Er1 134.96(9) . .
C16 O1 C13 106.5(2) . .
C16 O1 Er1 125.84(15) . .
C13 O1 Er1 121.57(15) . .
Si2 N1 Si1 121.86(11) . .
Si2 N1 Er1 120.66(9) . .
Si1 N1 Er1 116.89(9) . .
Si4 N2 Si3 121.86(11) . .
Si4 N2 Er1 111.71(9) . .
Si3 N2 Er1 126.41(10) . .
N3 N3 Er1 72.11(15) 3_556 .
N3 N3 Er1 70.55(15) 3_556 3_556
Er1 N3 Er1 142.66(9) . 3_556
O1 C13 C14 106.3(2) . .
C13 C14 C15 106.2(3) . .
C14 C15 C16 105.0(3) . .
O1 C16 C15 105.2(2) . .
O2 Na1 O2 180.0 3_666 .
O2 Na1 O4 90.61(6) 3_666 .
O2 Na1 O4 89.39(6) . .
O2 Na1 O4 89.39(6) 3_666 3_666
O2 Na1 O4 90.61(6) . 3_666
O4 Na1 O4 180.00(8) . 3_666
O2 Na1 O3 89.21(7) 3_666 3_666
O2 Na1 O3 90.78(7) . 3_666
O4 Na1 O3 91.28(7) . 3_666
O4 Na1 O3 88.72(7) 3_666 3_666
O2 Na1 O3 90.79(7) 3_666 .
O2 Na1 O3 89.22(7) . .
O4 Na1 O3 88.72(7) . .
O4 Na1 O3 91.28(7) 3_666 .
O3 Na1 O3 180.00(10) 3_666 .
C20 O2 C17 106.4(2) . .
C20 O2 Na1 127.87(16) . .
C17 O2 Na1 125.36(16) . .
C24 O3 C21 108.8(2) . .
C24 O3 Na1 126.52(16) . .
C21 O3 Na1 124.42(17) . .
C25 O4 C28 109.3(2) . .
C25 O4 Na1 121.23(16) . .
C28 O4 Na1 128.31(16) . .
O2 C17 C18 105.0(2) . .
C19 C18 C17 102.9(3) . .
C18 C19 C20 106.4(2) . .
O2 C20 C19 106.2(2) . .
O3 C21 C22 107.3(3) . .
C21 C22 C23 101.3(3) . .
C24 C23 C22 103.1(3) . .
O3 C24 C23 105.4(3) . .
O4 C25 C26 106.9(2) . .
C27 C26 C25 102.9(2) . .
C28 C27 C26 102.3(2) . .
O4 C28 C27 105.6(3) . .

loop_
_geom_bond_atom_site_label_1
_geom_bond_atom_site_label_2
_geom_bond_distance
_geom_bond_site_symmetry_2
Er1 N3 2.1817(19) .
Er1 N3 2.2019(19) 3_556
Er1 N2 2.3029(18) .
Er1 N1 2.3177(18) .
Er1 O1 2.4108(18) .
Si1 N1 1.7142(18) .
Si1 C1 1.871(3) .
Si1 C2 1.872(3) .
Si1 C3 1.887(2) .
Si2 N1 1.6983(19) .
Si2 C4 1.884(2) .
Si2 C5 1.885(3) .
Si2 C6 1.886(3) .
Si3 N2 1.7058(19) .
Si3 C7 1.870(3) .
Si3 C8 1.882(3) .
Si3 C9 1.883(3) .
Si4 N2 1.704(2) .
Si4 C11 1.877(3) .
Si4 C12 1.878(3) .
Si4 C10 1.884(3) .
O1 C16 1.441(3) .
O1 C13 1.449(3) .
N3 N3 1.403(4) 3_556
N3 Er1 2.2018(19) 3_556
C13 C14 1.497(5) .
C14 C15 1.498(5) .
C15 C16 1.512(4) .
Na1 O2 2.3313(17) 3_666
Na1 O2 2.3313(17) .
Na1 O4 2.3560(17) .
Na1 O4 2.3560(17) 3_666
Na1 O3 2.3839(18) 3_666
Na1 O3 2.3839(18) .
O2 C20 1.430(3) .
O2 C17 1.431(3) .
O3 C24 1.430(3) .
O3 C21 1.431(4) .
O4 C25 1.431(3) .
O4 C28 1.432(3) .
C17 C18 1.509(4) .
C18 C19 1.501(4) .
C19 C20 1.501(4) .
C21 C22 1.482(5) .
C22 C23 1.504(5) .
C23 C24 1.498(5) .
C25 C26 1.514(4) .
C26 C27 1.507(5) .
C27 C28 1.506(4) .
